data_7246648
loop_
_publ_author_name
'Kotte, Lohith'
'Pendota, Vinusha'
'Sreedhar, Bojja'
'Nanubolu, Jagadeesh Babu'

_publ_section_title
;
 Famciclovir--fumaric acid: an all-in-one multicomponent system with salt,
 cocrystal and salt--cocrystal continuum
;
_journal_issue 17
_journal_name_full CrystEngComm
_journal_page_first 2662
_journal_page_last 2678
_journal_paper_doi 10.1039/D3CE00200D
_journal_volume 25
_journal_year 2023
_chemical_formula_moiety 'C14 H20 N5 O4, C14 H19 N5 O4, C4 H3 O4, C4 H4 O4'
_chemical_formula_sum 'C36 H46 N10 O16'
_chemical_formula_weight 874.83
_chemical_name_systematic 'Famciclovir-fumaric acid (2:2) Form II'
_space_group_crystal_system monoclinic
_space_group_IT_number 14
_space_group_name_Hall '-P 2yn'
_space_group_name_H-M_alt 'P 1 21/n 1'
_atom_sites_solution_hydrogens mixed
_audit_creation_method SHELXL-2018/3
_audit_update_record
;
2023-02-27 deposited with the CCDC.	2023-04-04 downloaded from the CCDC.
;
_cell_angle_alpha 90
_cell_angle_beta 91.267(13)
_cell_angle_gamma 90
_cell_formula_units_Z 4
_cell_length_a 14.095(8)
_cell_length_b 7.424(3)
_cell_length_c 39.15(2)
_cell_measurement_reflns_used 9885
_cell_measurement_temperature 100(2)
_cell_measurement_theta_max 30.421
_cell_measurement_theta_min 2.785
_cell_volume 4096(4)
_computing_cell_refinement '<i>SAINT</i> (Bruker, 2016)'
_computing_data_collection '<i>APEX3</i> (Bruker, 2016)'
_computing_data_reduction 'Bruker SAINT'
_computing_structure_refinement 'SHELXL-2018/3 (Sheldrick, 2018)'
_computing_structure_solution 'SHELXT 2018/2 (Sheldrick, 2018)'
_diffrn_ambient_temperature 100(2)
_diffrn_measured_fraction_theta_full 0.999
_diffrn_measured_fraction_theta_max 0.988
_diffrn_measurement_device_type 'Bruker D8 QUEST PHOTON III C7 HPAD'
_diffrn_measurement_method '\w and \f'
_diffrn_radiation_type MoK\a
_diffrn_radiation_wavelength 0.71073
_diffrn_reflns_av_R_equivalents 0.0516
_diffrn_reflns_av_unetI/netI 0.0488
_diffrn_reflns_Laue_measured_fraction_full 0.999
_diffrn_reflns_Laue_measured_fraction_max 0.988
_diffrn_reflns_limit_h_max 19
_diffrn_reflns_limit_h_min -17
_diffrn_reflns_limit_k_max 10
_diffrn_reflns_limit_k_min -10
_diffrn_reflns_limit_l_max 55
_diffrn_reflns_limit_l_min -54
_diffrn_reflns_number 66073
_diffrn_reflns_point_group_measured_fraction_full 0.999
_diffrn_reflns_point_group_measured_fraction_max 0.988
_diffrn_reflns_theta_full 25.242
_diffrn_reflns_theta_max 30.000
_diffrn_reflns_theta_min 2.793
_diffrn_source microfocus
_exptl_absorpt_coefficient_mu 0.113
_exptl_absorpt_correction_T_max 0.7461
_exptl_absorpt_correction_T_min 0.6977
_exptl_absorpt_correction_type multi-scan
_exptl_absorpt_process_details
;
 SADABS 2016/2: Krause, L., Herbst-Irmer, R., Sheldrick G.M. & Stalke D.,
 J. Appl. Cryst. 48 (2015) 3-10
;
_exptl_crystal_density_diffrn 1.419
_exptl_crystal_description PLATE
_exptl_crystal_F_000 1840
_exptl_crystal_recrystallization_method 'Re-crystallisation from solvent: Methanol and Acetonitrile'
_exptl_crystal_size_max 0.320
_exptl_crystal_size_mid 0.270
_exptl_crystal_size_min 0.230
_refine_diff_density_max 0.442
_refine_diff_density_min -0.267
_refine_diff_density_rms 0.056
_refine_ls_extinction_method none
_refine_ls_goodness_of_fit_ref 1.012
_refine_ls_hydrogen_treatment mixed
_refine_ls_matrix_type full
_refine_ls_number_parameters 595
_refine_ls_number_reflns 11805
_refine_ls_number_restraints 0
_refine_ls_restrained_S_all 1.012
_refine_ls_R_factor_all 0.0829
_refine_ls_R_factor_gt 0.0475
_refine_ls_shift/su_max 0.001
_refine_ls_shift/su_mean 0.000
_refine_ls_structure_factor_coef Fsqd
_refine_ls_weighting_details 'w=1/[\s^2^(Fo^2^)+(0.0514P)^2^+1.5500P] where P=(Fo^2^+2Fc^2^)/3'
_refine_ls_weighting_scheme calc
_refine_ls_wR_factor_gt 0.1056
_refine_ls_wR_factor_ref 0.1231
_reflns_Friedel_coverage 0.000
_reflns_number_gt 7999
_reflns_number_total 11805
_reflns_threshold_expression 'I > 2\s(I)'
_cod_data_source_file d3ce00200d2.cif
_cod_data_source_block KB504_0m
_cod_depositor_comments 'Adding full bibliography for 7246646--7246653.cif.'
_cod_original_sg_symbol_H-M 'P 21/n'
_cod_database_code 7246648
_shelx_shelxl_version_number 2018/3
_shelx_space_group_comment
;
The symmetry employed for this shelxl refinement is uniquely defined
by the following loop, which should always be used as a source of
symmetry information in preference to the above space-group names.
They are only intended as comments.
;
_shelx_estimated_absorpt_t_min 0.965
_shelx_estimated_absorpt_t_max 0.974

loop_
_space_group_symop_operation_xyz
'x, y, z'
'-x+1/2, y+1/2, -z+1/2'
'-x, -y, -z'
'x-1/2, -y-1/2, z-1/2'

loop_
_atom_site_label
_atom_site_type_symbol
_atom_site_fract_x
_atom_site_fract_y
_atom_site_fract_z
_atom_site_U_iso_or_equiv
_atom_site_adp_type
_atom_site_occupancy
_atom_site_site_symmetry_order
_atom_site_calc_flag
_atom_site_refinement_flags_posn
_atom_site_refinement_flags_adp
_atom_site_refinement_flags_occupancy
_atom_site_disorder_assembly
_atom_site_disorder_group
O1A O -0.21325(9) 1.3124(2) 0.49037(3) 0.0396(3) Uani 1 1 d . . . . .
O2A O -0.22783(8) 1.30232(15) 0.54723(3) 0.0248(3) Uani 1 1 d . . . . .
O3A O -0.56818(9) 1.2176(2) 0.59501(3) 0.0414(3) Uani 1 1 d . . . . .
O4A O -0.45391(7) 1.11159(17) 0.56199(3) 0.0262(3) Uani 1 1 d . . . . .
N1A N 0.21571(8) 0.94080(17) 0.64335(3) 0.0165(3) Uani 1 1 d . . . . .
N2A N 0.22762(9) 0.80720(19) 0.59049(3) 0.0205(3) Uani 1 1 d . . . . .
N3A N 0.07992(8) 0.91010(17) 0.60648(3) 0.0156(2) Uani 1 1 d . . . . .
N4A N 0.00296(9) 1.12787(18) 0.68303(3) 0.0193(3) Uani 1 1 d . . . . .
N5A N -0.05914(8) 1.03387(17) 0.63206(3) 0.0163(3) Uani 1 1 d . . . . .
H1AN H 0.2842(15) 0.922(3) 0.6484(5) 0.044(6) Uiso 1 1 d . . . . .
H2AN H 0.2905(14) 0.794(3) 0.5954(5) 0.035(5) Uiso 1 1 d . . . . .
H3AN H 0.2057(13) 0.778(3) 0.5706(5) 0.030(5) Uiso 1 1 d . . . . .
C1A C 0.17297(10) 0.8869(2) 0.61323(4) 0.0160(3) Uani 1 1 d . . . . .
C2A C 0.16776(10) 1.0212(2) 0.66883(4) 0.0168(3) Uani 1 1 d . . . . .
H2A H 0.198772 1.056256 0.689571 0.020 Uiso 1 1 calc R U . . .
C3A C 0.07297(10) 1.0497(2) 0.66337(4) 0.0163(3) Uani 1 1 d . . . . .
C4A C 0.03459(9) 0.9907(2) 0.63149(4) 0.0151(3) Uani 1 1 d . . . . .
C5A C -0.07315(10) 1.1148(2) 0.66362(4) 0.0188(3) Uani 1 1 d . . . . .
H5A H -0.133401 1.157171 0.670488 0.023 Uiso 1 1 calc R U . . .
C6A C -0.12782(10) 1.0008(2) 0.60388(4) 0.0191(3) Uani 1 1 d . . . . .
H6A1 H -0.140369 0.869871 0.602137 0.023 Uiso 1 1 calc R U . . .
H6A2 H -0.100086 1.040638 0.582130 0.023 Uiso 1 1 calc R U . . .
C7A C -0.22075(9) 1.0993(2) 0.60904(4) 0.0171(3) Uani 1 1 d . . . . .
H7A1 H -0.208289 1.230338 0.610515 0.021 Uiso 1 1 calc R U . . .
H7A2 H -0.248097 1.060521 0.630924 0.021 Uiso 1 1 calc R U . . .
C8A C -0.29278(9) 1.0632(2) 0.57992(4) 0.0172(3) Uani 1 1 d . . . . .
H8A H -0.306596 0.931130 0.579541 0.021 Uiso 1 1 calc R U . . .
C9A C -0.25754(10) 1.1162(2) 0.54490(4) 0.0212(3) Uani 1 1 d . . . . .
H9A1 H -0.203610 1.038795 0.538460 0.025 Uiso 1 1 calc R U . . .
H9A2 H -0.308911 1.102541 0.527438 0.025 Uiso 1 1 calc R U . . .
C10A C -0.20524(12) 1.3842(3) 0.51792(4) 0.0304(4) Uani 1 1 d . . . . .
C11A C -0.16953(14) 1.5706(3) 0.52450(5) 0.0424(5) Uani 1 1 d . . . . .
H11A H -0.100183 1.568419 0.526895 0.064 Uiso 1 1 calc R U . . .
H11B H -0.196755 1.616838 0.545577 0.064 Uiso 1 1 calc R U . . .
H11C H -0.188196 1.648797 0.505336 0.064 Uiso 1 1 calc R U . . .
C12A C -0.38423(10) 1.1615(2) 0.58803(4) 0.0216(3) Uani 1 1 d . . . . .
H12A H -0.406342 1.126022 0.610902 0.026 Uiso 1 1 calc R U . . .
H12B H -0.373840 1.293348 0.587880 0.026 Uiso 1 1 calc R U . . .
C13A C -0.54466(11) 1.1475(2) 0.56890(4) 0.0264(4) Uani 1 1 d . . . . .
C14A C -0.60970(12) 1.0859(3) 0.54053(5) 0.0354(4) Uani 1 1 d . . . . .
H14A H -0.581633 1.114774 0.518517 0.053 Uiso 1 1 calc R U . . .
H14B H -0.670994 1.147153 0.542274 0.053 Uiso 1 1 calc R U . . .
H14C H -0.619095 0.955431 0.542222 0.053 Uiso 1 1 calc R U . . .
O5A O 0.42094(7) 0.76782(17) 0.61362(3) 0.0271(3) Uani 1 1 d . . . . .
O6A O 0.39723(7) 0.91706(15) 0.66193(3) 0.0201(2) Uani 1 1 d . . . . .
O7A O 0.74295(8) 0.74401(19) 0.67433(3) 0.0338(3) Uani 1 1 d . . . . .
O8A O 0.76062(8) 0.58686(16) 0.62633(3) 0.0257(3) Uani 1 1 d . . . . .
H8AO H 0.8289(17) 0.577(3) 0.6330(6) 0.064(7) Uiso 1 1 d . . . . .
C15A C 0.44955(10) 0.8348(2) 0.64146(4) 0.0169(3) Uani 1 1 d . . . . .
C16A C 0.55164(10) 0.8121(2) 0.65231(4) 0.0183(3) Uani 1 1 d . . . . .
H16A H 0.574671 0.877500 0.671631 0.022 Uiso 1 1 calc R U . . .
C17A C 0.61086(10) 0.7056(2) 0.63630(4) 0.0184(3) Uani 1 1 d . . . . .
H17A H 0.588590 0.642027 0.616646 0.022 Uiso 1 1 calc R U . . .
C18A C 0.71104(10) 0.6814(2) 0.64784(4) 0.0175(3) Uani 1 1 d . . . . .
O1B O 1.28980(7) 0.13231(16) 0.73709(3) 0.0234(2) Uani 1 1 d . . . . .
O2B O 1.44501(7) 0.19732(14) 0.74346(2) 0.0173(2) Uani 1 1 d . . . . .
O3B O 1.72746(8) 0.2523(2) 0.68964(3) 0.0402(3) Uani 1 1 d . . . . .
O4B O 1.62048(7) 0.40181(15) 0.71952(3) 0.0202(2) Uani 1 1 d . . . . .
N1B N 0.94405(8) 0.55148(17) 0.63909(3) 0.0155(2) Uani 1 1 d . . . . .
N2B N 0.93631(9) 0.67737(19) 0.69277(3) 0.0202(3) Uani 1 1 d . . . . .
N3B N 1.08334(8) 0.58160(17) 0.67592(3) 0.0149(2) Uani 1 1 d . . . . .
N4B N 1.16051(8) 0.36393(18) 0.60029(3) 0.0174(3) Uani 1 1 d . . . . .
N5B N 1.22318(8) 0.45726(17) 0.65044(3) 0.0149(2) Uani 1 1 d . . . . .
H2BN H 0.9646(14) 0.702(3) 0.7126(5) 0.038(5) Uiso 1 1 d . . . . .
H3BN H 0.8746(14) 0.694(3) 0.6883(5) 0.034(5) Uiso 1 1 d . . . . .
C1B C 0.99000(10) 0.6010(2) 0.66871(3) 0.0151(3) Uani 1 1 d . . . . .
C2B C 0.99348(10) 0.4725(2) 0.61443(4) 0.0162(3) Uani 1 1 d . . . . .
H2B H 0.962846 0.437407 0.593617 0.019 Uiso 1 1 calc R U . . .
C3B C 1.08958(10) 0.4424(2) 0.61952(3) 0.0152(3) Uani 1 1 d . . . . .
C4B C 1.12858(9) 0.5007(2) 0.65091(3) 0.0141(3) Uani 1 1 d . . . . .
C5B C 1.23762(10) 0.3764(2) 0.61941(4) 0.0172(3) Uani 1 1 d . . . . .
H5B H 1.297763 0.333750 0.612495 0.021 Uiso 1 1 calc R U . . .
C6B C 1.29164(10) 0.4942(2) 0.67836(4) 0.0173(3) Uani 1 1 d . . . . .
H6B1 H 1.263373 0.459599 0.700343 0.021 Uiso 1 1 calc R U . . .
H6B2 H 1.305051 0.625000 0.679159 0.021 Uiso 1 1 calc R U . . .
C7B C 1.38409(9) 0.3922(2) 0.67412(3) 0.0154(3) Uani 1 1 d . . . . .
H7B1 H 1.410464 0.420866 0.651534 0.019 Uiso 1 1 calc R U . . .
H7B2 H 1.371392 0.261130 0.674843 0.019 Uiso 1 1 calc R U . . .
C8B C 1.45730(9) 0.4410(2) 0.70227(3) 0.0146(3) Uani 1 1 d . . . . .
H8B H 1.466152 0.574645 0.701846 0.017 Uiso 1 1 calc R U . . .
C9B C 1.42851(10) 0.3886(2) 0.73822(4) 0.0166(3) Uani 1 1 d . . . . .
H9B1 H 1.466042 0.458853 0.755238 0.020 Uiso 1 1 calc R U . . .
H9B2 H 1.360529 0.416335 0.741304 0.020 Uiso 1 1 calc R U . . .
C10B C 1.37068(10) 0.0829(2) 0.74202(3) 0.0183(3) Uani 1 1 d . . . . .
C11B C 1.40286(11) -0.1069(2) 0.74650(4) 0.0223(3) Uani 1 1 d . . . . .
H11D H 1.347614 -0.187080 0.746181 0.034 Uiso 1 1 calc R U . . .
H11E H 1.437283 -0.118998 0.768402 0.034 Uiso 1 1 calc R U . . .
H11F H 1.444850 -0.139501 0.727861 0.034 Uiso 1 1 calc R U . . .
C12B C 1.55103(9) 0.3549(2) 0.69309(3) 0.0166(3) Uani 1 1 d . . . . .
H12C H 1.543924 0.222450 0.691676 0.020 Uiso 1 1 calc R U . . .
H12D H 1.571787 0.399835 0.670649 0.020 Uiso 1 1 calc R U . . .
C13B C 1.70831(10) 0.3391(2) 0.71430(4) 0.0232(3) Uani 1 1 d . . . . .
C14B C 1.77691(11) 0.3920(3) 0.74233(4) 0.0317(4) Uani 1 1 d . . . . .
H14D H 1.826270 0.299594 0.744768 0.047 Uiso 1 1 calc R U . . .
H14E H 1.743127 0.403221 0.763834 0.047 Uiso 1 1 calc R U . . .
H14F H 1.806209 0.507638 0.736707 0.047 Uiso 1 1 calc R U . . .
O5B O 0.61480(9) 0.6562(2) 0.55611(3) 0.0411(3) Uani 1 1 d . . . . .
O6B O 0.45788(9) 0.6199(2) 0.55615(3) 0.0390(3) Uani 1 1 d . . . . .
H6BO H 0.4627(18) 0.677(4) 0.5776(7) 0.078(9) Uiso 1 1 d . . . . .
C15B C 0.54166(12) 0.6067(2) 0.54257(4) 0.0257(4) Uani 1 1 d . . . . .
C16B C 0.53963(11) 0.5206(2) 0.50817(4) 0.0257(4) Uani 1 1 d . . . . .
H16B H 0.598153 0.494407 0.497658 0.031 Uiso 1 1 calc R U . . .
O7B O 0.99107(7) 0.24564(16) 0.54505(3) 0.0258(3) Uani 1 1 d . . . . .
O8B O 1.14361(7) 0.15894(15) 0.54593(3) 0.0196(2) Uani 1 1 d . . . . .
H8BO H 1.1479(17) 0.248(3) 0.5654(6) 0.068(8) Uiso 1 1 d . . . . .
C17B C 1.03898(10) 0.0039(2) 0.50971(4) 0.0195(3) Uani 1 1 d . . . . .
H17B H 1.086384 -0.085823 0.507170 0.023 Uiso 1 1 calc R U . . .
C18B C 1.05432(10) 0.1483(2) 0.53526(4) 0.0186(3) Uani 1 1 d . . . . .

loop_
_atom_site_aniso_label
_atom_site_aniso_U_11
_atom_site_aniso_U_22
_atom_site_aniso_U_33
_atom_site_aniso_U_23
_atom_site_aniso_U_13
_atom_site_aniso_U_12
O1A 0.0351(7) 0.0584(10) 0.0254(6) 0.0120(6) 0.0030(5) 0.0102(6)
O2A 0.0229(6) 0.0262(7) 0.0256(6) 0.0067(5) 0.0053(4) 0.0008(5)
O3A 0.0201(6) 0.0587(10) 0.0456(8) -0.0087(7) 0.0038(5) 0.0130(6)
O4A 0.0108(5) 0.0444(8) 0.0232(5) 0.0011(5) -0.0017(4) 0.0043(5)
N1A 0.0107(6) 0.0185(7) 0.0202(6) 0.0006(5) -0.0021(4) 0.0018(5)
N2A 0.0136(6) 0.0271(8) 0.0206(6) -0.0023(6) -0.0008(5) 0.0048(5)
N3A 0.0118(6) 0.0160(7) 0.0191(6) 0.0011(5) -0.0006(4) 0.0012(5)
N4A 0.0155(6) 0.0206(7) 0.0219(6) -0.0019(5) -0.0005(5) 0.0029(5)
N5A 0.0108(5) 0.0199(7) 0.0183(6) -0.0005(5) -0.0007(4) 0.0020(5)
C1A 0.0135(6) 0.0153(7) 0.0190(7) 0.0026(5) -0.0009(5) -0.0003(6)
C2A 0.0153(7) 0.0166(8) 0.0184(7) 0.0005(6) -0.0026(5) 0.0001(6)
C3A 0.0151(7) 0.0149(8) 0.0190(7) -0.0005(6) -0.0011(5) 0.0005(6)
C4A 0.0119(6) 0.0141(7) 0.0193(7) 0.0027(6) -0.0018(5) 0.0007(5)
C5A 0.0162(7) 0.0196(8) 0.0205(7) -0.0017(6) 0.0006(5) 0.0018(6)
C6A 0.0120(7) 0.0250(9) 0.0203(7) -0.0027(6) -0.0033(5) 0.0021(6)
C7A 0.0112(6) 0.0203(8) 0.0197(7) 0.0006(6) -0.0008(5) 0.0026(6)
C8A 0.0105(6) 0.0216(8) 0.0194(7) 0.0007(6) -0.0005(5) 0.0025(6)
C9A 0.0161(7) 0.0266(9) 0.0210(7) -0.0008(6) -0.0004(5) 0.0017(6)
C10A 0.0200(8) 0.0399(11) 0.0316(9) 0.0144(8) 0.0063(6) 0.0097(7)
C11A 0.0367(11) 0.0385(12) 0.0524(12) 0.0198(10) 0.0100(9) 0.0020(9)
C12A 0.0119(7) 0.0317(10) 0.0210(7) 0.0000(6) -0.0013(5) 0.0042(6)
C13A 0.0126(7) 0.0349(10) 0.0318(9) 0.0096(8) 0.0016(6) 0.0059(7)
C14A 0.0158(8) 0.0532(13) 0.0371(10) 0.0122(9) -0.0047(7) -0.0009(8)
O5A 0.0158(5) 0.0414(8) 0.0238(5) -0.0115(5) -0.0041(4) 0.0072(5)
O6A 0.0133(5) 0.0269(6) 0.0201(5) -0.0027(4) -0.0003(4) 0.0048(4)
O7A 0.0172(6) 0.0537(9) 0.0302(6) -0.0191(6) -0.0071(5) 0.0107(6)
O8A 0.0141(5) 0.0356(7) 0.0272(6) -0.0107(5) -0.0036(4) 0.0083(5)
C15A 0.0122(6) 0.0203(8) 0.0181(7) 0.0016(6) -0.0005(5) 0.0017(6)
C16A 0.0125(7) 0.0231(8) 0.0192(7) -0.0009(6) -0.0018(5) 0.0004(6)
C17A 0.0128(7) 0.0226(8) 0.0199(7) 0.0014(6) -0.0023(5) 0.0017(6)
C18A 0.0132(7) 0.0184(8) 0.0210(7) 0.0023(6) -0.0001(5) 0.0007(6)
O1B 0.0139(5) 0.0290(7) 0.0272(6) -0.0014(5) -0.0022(4) -0.0005(5)
O2B 0.0138(5) 0.0184(6) 0.0197(5) 0.0042(4) -0.0021(4) 0.0002(4)
O3B 0.0195(6) 0.0675(10) 0.0335(7) -0.0137(7) -0.0002(5) 0.0169(6)
O4B 0.0106(5) 0.0275(6) 0.0222(5) -0.0029(4) -0.0022(4) 0.0010(4)
N1B 0.0116(5) 0.0175(7) 0.0173(6) -0.0017(5) -0.0024(4) 0.0017(5)
N2B 0.0115(6) 0.0302(8) 0.0188(6) -0.0061(5) -0.0028(5) 0.0038(5)
N3B 0.0114(5) 0.0158(7) 0.0173(6) 0.0002(5) -0.0012(4) 0.0011(5)
N4B 0.0131(6) 0.0207(7) 0.0183(6) -0.0026(5) -0.0010(4) 0.0025(5)
N5B 0.0102(5) 0.0181(7) 0.0163(5) -0.0015(5) -0.0019(4) 0.0021(5)
C1B 0.0126(6) 0.0149(7) 0.0176(6) 0.0011(5) -0.0008(5) 0.0007(5)
C2B 0.0144(7) 0.0165(8) 0.0174(6) -0.0017(6) -0.0029(5) 0.0017(6)
C3B 0.0136(7) 0.0154(7) 0.0164(6) -0.0012(5) 0.0002(5) 0.0006(5)
C4B 0.0107(6) 0.0143(7) 0.0173(6) 0.0015(5) -0.0014(5) 0.0004(5)
C5B 0.0146(7) 0.0186(8) 0.0185(7) -0.0020(6) -0.0005(5) 0.0017(6)
C6B 0.0116(6) 0.0220(8) 0.0181(7) -0.0029(6) -0.0047(5) 0.0021(6)
C7B 0.0118(6) 0.0186(8) 0.0159(6) -0.0005(6) -0.0016(5) 0.0023(6)
C8B 0.0108(6) 0.0152(7) 0.0176(6) -0.0003(5) -0.0007(5) 0.0007(5)
C9B 0.0152(7) 0.0169(8) 0.0177(7) -0.0010(6) -0.0018(5) 0.0006(6)
C10B 0.0176(7) 0.0239(9) 0.0135(6) -0.0005(6) -0.0002(5) -0.0037(6)
C11B 0.0246(8) 0.0213(9) 0.0211(7) -0.0011(6) 0.0015(6) -0.0011(7)
C12B 0.0112(6) 0.0221(8) 0.0165(6) 0.0005(6) -0.0014(5) 0.0007(6)
C13B 0.0131(7) 0.0319(10) 0.0244(8) 0.0046(7) -0.0008(6) 0.0026(6)
C14B 0.0172(8) 0.0429(12) 0.0345(9) 0.0036(8) -0.0072(6) -0.0018(7)
O5B 0.0279(7) 0.0623(10) 0.0330(7) -0.0178(7) -0.0019(5) -0.0050(6)
O6B 0.0247(6) 0.0647(10) 0.0274(6) -0.0173(7) -0.0002(5) 0.0045(6)
C15B 0.0245(8) 0.0290(10) 0.0235(8) -0.0017(7) -0.0028(6) 0.0036(7)
C16B 0.0249(8) 0.0285(10) 0.0236(8) -0.0028(7) 0.0003(6) 0.0048(7)
O7B 0.0175(5) 0.0333(7) 0.0264(6) -0.0107(5) -0.0023(4) 0.0055(5)
O8B 0.0137(5) 0.0270(6) 0.0180(5) -0.0047(5) -0.0008(4) 0.0006(4)
C17B 0.0160(7) 0.0246(9) 0.0181(7) -0.0030(6) 0.0026(5) 0.0000(6)
C18B 0.0152(7) 0.0241(9) 0.0163(6) -0.0015(6) -0.0003(5) -0.0004(6)

loop_
_atom_type_symbol
_atom_type_description
_atom_type_scat_dispersion_real
_atom_type_scat_dispersion_imag
_atom_type_scat_source
C C 0.0033 0.0016 'International Tables Vol C Tables 4.2.6.8 and 6.1.1.4'
H H 0.0000 0.0000 'International Tables Vol C Tables 4.2.6.8 and 6.1.1.4'
N N 0.0061 0.0033 'International Tables Vol C Tables 4.2.6.8 and 6.1.1.4'
O O 0.0106 0.0060 'International Tables Vol C Tables 4.2.6.8 and 6.1.1.4'

loop_
_geom_angle_atom_site_label_1
_geom_angle_atom_site_label_2
_geom_angle_atom_site_label_3
_geom_angle
_geom_angle_site_symmetry_1
_geom_angle_site_symmetry_3
_geom_angle_publ_flag
C10A O2A C9A 116.90(14) . . ?
C13A O4A C12A 116.26(13) . . ?
C2A N1A C1A 122.97(13) . . ?
C2A N1A H1AN 114.4(12) . . ?
C1A N1A H1AN 122.6(12) . . ?
C1A N2A H2AN 118.9(12) . . ?
C1A N2A H3AN 121.1(13) . . ?
H2AN N2A H3AN 119.7(17) . . ?
C4A N3A C1A 113.42(12) . . ?
C5A N4A C3A 103.35(12) . . ?
C4A N5A C5A 105.85(11) . . ?
C4A N5A C6A 124.85(12) . . ?
C5A N5A C6A 129.29(12) . . ?
N2A C1A N3A 120.20(13) . . ?
N2A C1A N1A 117.10(13) . . ?
N3A C1A N1A 122.69(13) . . ?
N1A C2A C3A 117.07(13) . . ?
N1A C2A H2A 121.5 . . ?
C3A C2A H2A 121.5 . . ?
C2A C3A N4A 132.96(13) . . ?
C2A C3A C4A 116.30(13) . . ?
N4A C3A C4A 110.74(12) . . ?
N3A C4A N5A 127.12(13) . . ?
N3A C4A C3A 127.54(13) . . ?
N5A C4A C3A 105.34(12) . . ?
N4A C5A N5A 114.72(13) . . ?
N4A C5A H5A 122.6 . . ?
N5A C5A H5A 122.6 . . ?
N5A C6A C7A 112.04(12) . . ?
N5A C6A H6A1 109.2 . . ?
C7A C6A H6A1 109.2 . . ?
N5A C6A H6A2 109.2 . . ?
C7A C6A H6A2 109.2 . . ?
H6A1 C6A H6A2 107.9 . . ?
C6A C7A C8A 112.10(12) . . ?
C6A C7A H7A1 109.2 . . ?
C8A C7A H7A1 109.2 . . ?
C6A C7A H7A2 109.2 . . ?
C8A C7A H7A2 109.2 . . ?
H7A1 C7A H7A2 107.9 . . ?
C9A C8A C12A 111.09(12) . . ?
C9A C8A C7A 113.65(12) . . ?
C12A C8A C7A 108.14(12) . . ?
C9A C8A H8A 107.9 . . ?
C12A C8A H8A 107.9 . . ?
C7A C8A H8A 107.9 . . ?
O2A C9A C8A 106.87(12) . . ?
O2A C9A H9A1 110.3 . . ?
C8A C9A H9A1 110.3 . . ?
O2A C9A H9A2 110.3 . . ?
C8A C9A H9A2 110.3 . . ?
H9A1 C9A H9A2 108.6 . . ?
O1A C10A O2A 122.98(18) . . ?
O1A C10A C11A 126.07(17) . . ?
O2A C10A C11A 110.95(16) . . ?
C10A C11A H11A 109.5 . . ?
C10A C11A H11B 109.5 . . ?
H11A C11A H11B 109.5 . . ?
C10A C11A H11C 109.5 . . ?
H11A C11A H11C 109.5 . . ?
H11B C11A H11C 109.5 . . ?
O4A C12A C8A 107.16(12) . . ?
O4A C12A H12A 110.3 . . ?
C8A C12A H12A 110.3 . . ?
O4A C12A H12B 110.3 . . ?
C8A C12A H12B 110.3 . . ?
H12A C12A H12B 108.5 . . ?
O3A C13A O4A 122.75(15) . . ?
O3A C13A C14A 126.05(15) . . ?
O4A C13A C14A 111.19(15) . . ?
C13A C14A H14A 109.5 . . ?
C13A C14A H14B 109.5 . . ?
H14A C14A H14B 109.5 . . ?
C13A C14A H14C 109.5 . . ?
H14A C14A H14C 109.5 . . ?
H14B C14A H14C 109.5 . . ?
C18A O8A H8AO 113.5(14) . . ?
O5A C15A O6A 124.26(13) . . ?
O5A C15A C16A 119.24(13) . . ?
O6A C15A C16A 116.47(13) . . ?
C17A C16A C15A 123.09(14) . . ?
C17A C16A H16A 118.5 . . ?
C15A C16A H16A 118.5 . . ?
C16A C17A C18A 122.41(14) . . ?
C16A C17A H17A 118.8 . . ?
C18A C17A H17A 118.8 . . ?
O7A C18A O8A 124.17(14) . . ?
O7A C18A C17A 123.09(14) . . ?
O8A C18A C17A 112.73(13) . . ?
C10B O2B C9B 119.21(11) . . ?
C13B O4B C12B 114.72(12) . . ?
C2B N1B C1B 119.06(12) . . ?
C1B N2B H2BN 116.8(13) . . ?
C1B N2B H3BN 118.8(12) . . ?
H2BN N2B H3BN 124.2(17) . . ?
C4B N3B C1B 112.20(12) . . ?
C5B N4B C3B 104.95(12) . . ?
C4B N5B C5B 106.12(11) . . ?
C4B N5B C6B 124.67(12) . . ?
C5B N5B C6B 129.21(12) . . ?
N2B C1B N3B 117.39(13) . . ?
N2B C1B N1B 116.35(13) . . ?
N3B C1B N1B 126.26(13) . . ?
N1B C2B C3B 119.38(13) . . ?
N1B C2B H2B 120.3 . . ?
C3B C2B H2B 120.3 . . ?
C2B C3B N4B 134.60(13) . . ?
C2B C3B C4B 116.09(13) . . ?
N4B C3B C4B 109.31(12) . . ?
N3B C4B N5B 126.91(12) . . ?
N3B C4B C3B 126.99(13) . . ?
N5B C4B C3B 106.10(12) . . ?
N4B C5B N5B 113.52(13) . . ?
N4B C5B H5B 123.2 . . ?
N5B C5B H5B 123.2 . . ?
N5B C6B C7B 112.15(12) . . ?
N5B C6B H6B1 109.2 . . ?
C7B C6B H6B1 109.2 . . ?
N5B C6B H6B2 109.2 . . ?
C7B C6B H6B2 109.2 . . ?
H6B1 C6B H6B2 107.9 . . ?
C6B C7B C8B 111.62(12) . . ?
C6B C7B H7B1 109.3 . . ?
C8B C7B H7B1 109.3 . . ?
C6B C7B H7B2 109.3 . . ?
C8B C7B H7B2 109.3 . . ?
H7B1 C7B H7B2 108.0 . . ?
C12B C8B C9B 111.23(11) . . ?
C12B C8B C7B 107.78(12) . . ?
C9B C8B C7B 114.45(12) . . ?
C12B C8B H8B 107.7 . . ?
C9B C8B H8B 107.7 . . ?
C7B C8B H8B 107.7 . . ?
O2B C9B C8B 109.56(11) . . ?
O2B C9B H9B1 109.8 . . ?
C8B C9B H9B1 109.8 . . ?
O2B C9B H9B2 109.8 . . ?
C8B C9B H9B2 109.8 . . ?
H9B1 C9B H9B2 108.2 . . ?
O1B C10B O2B 122.97(15) . . ?
O1B C10B C11B 126.12(14) . . ?
O2B C10B C11B 110.90(13) . . ?
C10B C11B H11D 109.5 . . ?
C10B C11B H11E 109.5 . . ?
H11D C11B H11E 109.5 . . ?
C10B C11B H11F 109.5 . . ?
H11D C11B H11F 109.5 . . ?
H11E C11B H11F 109.5 . . ?
O4B C12B C8B 107.90(12) . . ?
O4B C12B H12C 110.1 . . ?
C8B C12B H12C 110.1 . . ?
O4B C12B H12D 110.1 . . ?
C8B C12B H12D 110.1 . . ?
H12C C12B H12D 108.4 . . ?
O3B C13B O4B 122.33(14) . . ?
O3B C13B C14B 125.33(15) . . ?
O4B C13B C14B 112.34(14) . . ?
C13B C14B H14D 109.5 . . ?
C13B C14B H14E 109.5 . . ?
H14D C14B H14E 109.5 . . ?
C13B C14B H14F 109.5 . . ?
H14D C14B H14F 109.5 . . ?
H14E C14B H14F 109.5 . . ?
C15B O6B H6BO 110.4(16) . . ?
O5B C15B O6B 124.67(16) . . ?
O5B C15B C16B 121.79(16) . . ?
O6B C15B C16B 113.54(14) . . ?
C16B C16B C15B 122.7(2) 3_666 . ?
C16B C16B H16B 118.7 3_666 . ?
C15B C16B H16B 118.7 . . ?
C18B O8B H8BO 108.6(14) . . ?
C17B C17B C18B 121.80(19) 3_756 . ?
C17B C17B H17B 119.1 3_756 . ?
C18B C17B H17B 119.1 . . ?
O7B C18B O8B 124.42(14) . . ?
O7B C18B C17B 123.15(13) . . ?
O8B C18B C17B 112.43(13) . . ?

loop_
_geom_bond_atom_site_label_1
_geom_bond_atom_site_label_2
_geom_bond_distance
_geom_bond_site_symmetry_2
_geom_bond_publ_flag
O1A C10A 1.206(2) . ?
O2A C10A 1.343(2) . ?
O2A C9A 1.446(2) . ?
O3A C13A 1.200(2) . ?
O4A C13A 1.3400(19) . ?
O4A C12A 1.4482(18) . ?
N1A C2A 1.3559(19) . ?
N1A C1A 1.3716(18) . ?
N1A H1AN 0.99(2) . ?
N2A C1A 1.3290(19) . ?
N2A H2AN 0.91(2) . ?
N2A H3AN 0.860(19) . ?
N3A C4A 1.3237(19) . ?
N3A C1A 1.3433(19) . ?
N4A C5A 1.3044(19) . ?
N4A C3A 1.3917(19) . ?
N5A C4A 1.3602(19) . ?
N5A C5A 1.3921(19) . ?
N5A C6A 1.4721(18) . ?
C2A C3A 1.365(2) . ?
C2A H2A 0.9500 . ?
C3A C4A 1.418(2) . ?
C5A H5A 0.9500 . ?
C6A C7A 1.518(2) . ?
C6A H6A1 0.9900 . ?
C6A H6A2 0.9900 . ?
C7A C8A 1.533(2) . ?
C7A H7A1 0.9900 . ?
C7A H7A2 0.9900 . ?
C8A C9A 1.520(2) . ?
C8A C12A 1.521(2) . ?
C8A H8A 1.0000 . ?
C9A H9A1 0.9900 . ?
C9A H9A2 0.9900 . ?
C10A C11A 1.493(3) . ?
C11A H11A 0.9800 . ?
C11A H11B 0.9800 . ?
C11A H11C 0.9800 . ?
C12A H12A 0.9900 . ?
C12A H12B 0.9900 . ?
C13A C14A 1.496(2) . ?
C14A H14A 0.9800 . ?
C14A H14B 0.9800 . ?
C14A H14C 0.9800 . ?
O5A C15A 1.2563(18) . ?
O6A C15A 1.2591(18) . ?
O7A C18A 1.2134(18) . ?
O8A C18A 1.3101(18) . ?
O8A H8AO 0.99(2) . ?
C15A C16A 1.501(2) . ?
C16A C17A 1.318(2) . ?
C16A H16A 0.9500 . ?
C17A C18A 1.484(2) . ?
C17A H17A 0.9500 . ?
O1B C10B 1.2091(18) . ?
O2B C10B 1.3490(18) . ?
O2B C9B 1.4531(19) . ?
O3B C13B 1.197(2) . ?
O4B C13B 1.3424(19) . ?
O4B C12B 1.4509(17) . ?
N1B C2B 1.3384(19) . ?
N1B C1B 1.3663(18) . ?
N2B C1B 1.3462(19) . ?
N2B H2BN 0.88(2) . ?
N2B H3BN 0.89(2) . ?
N3B C4B 1.3240(18) . ?
N3B C1B 1.3472(19) . ?
N4B C5B 1.3094(18) . ?
N4B C3B 1.3925(18) . ?
N5B C4B 1.3725(18) . ?
N5B C5B 1.3741(19) . ?
N5B C6B 1.4678(17) . ?
C2B C3B 1.383(2) . ?
C2B H2B 0.9500 . ?
C3B C4B 1.404(2) . ?
C5B H5B 0.9500 . ?
C6B C7B 1.519(2) . ?
C6B H6B1 0.9900 . ?
C6B H6B2 0.9900 . ?
C7B C8B 1.5361(19) . ?
C7B H7B1 0.9900 . ?
C7B H7B2 0.9900 . ?
C8B C12B 1.518(2) . ?
C8B C9B 1.524(2) . ?
C8B H8B 1.0000 . ?
C9B H9B1 0.9900 . ?
C9B H9B2 0.9900 . ?
C10B C11B 1.489(2) . ?
C11B H11D 0.9800 . ?
C11B H11E 0.9800 . ?
C11B H11F 0.9800 . ?
C12B H12C 0.9900 . ?
C12B H12D 0.9900 . ?
C13B C14B 1.499(2) . ?
C14B H14D 0.9800 . ?
C14B H14E 0.9800 . ?
C14B H14F 0.9800 . ?
O5B C15B 1.206(2) . ?
O6B C15B 1.309(2) . ?
O6B H6BO 0.94(3) . ?
C15B C16B 1.491(2) . ?
C16B C16B 1.311(3) 3_666 ?
C16B H16B 0.9500 . ?
O7B C18B 1.2161(18) . ?
O8B C18B 1.3196(18) . ?
O8B H8BO 1.01(3) . ?
C17B C17B 1.324(3) 3_756 ?
C17B C18B 1.479(2) . ?
C17B H17B 0.9500 . ?

loop_
_geom_torsion_atom_site_label_1
_geom_torsion_atom_site_label_2
_geom_torsion_atom_site_label_3
_geom_torsion_atom_site_label_4
_geom_torsion
_geom_torsion_site_symmetry_1
_geom_torsion_site_symmetry_2
_geom_torsion_site_symmetry_3
_geom_torsion_site_symmetry_4
_geom_torsion_publ_flag
C4A N3A C1A N2A 179.76(14) . . . . ?
C4A N3A C1A N1A 0.5(2) . . . . ?
C2A N1A C1A N2A -179.03(14) . . . . ?
C2A N1A C1A N3A 0.2(2) . . . . ?
C1A N1A C2A C3A -0.7(2) . . . . ?
N1A C2A C3A N4A -179.34(15) . . . . ?
N1A C2A C3A C4A 0.3(2) . . . . ?
C5A N4A C3A C2A 179.90(17) . . . . ?
C5A N4A C3A C4A 0.20(17) . . . . ?
C1A N3A C4A N5A 179.37(14) . . . . ?
C1A N3A C4A C3A -0.9(2) . . . . ?
C5A N5A C4A N3A 179.58(14) . . . . ?
C6A N5A C4A N3A -1.3(2) . . . . ?
C5A N5A C4A C3A -0.21(16) . . . . ?
C6A N5A C4A C3A 178.88(13) . . . . ?
C2A C3A C4A N3A 0.5(2) . . . . ?
N4A C3A C4A N3A -179.78(14) . . . . ?
C2A C3A C4A N5A -179.74(13) . . . . ?
N4A C3A C4A N5A 0.01(17) . . . . ?
C3A N4A C5A N5A -0.35(18) . . . . ?
C4A N5A C5A N4A 0.37(18) . . . . ?
C6A N5A C5A N4A -178.66(14) . . . . ?
C4A N5A C6A C7A -167.59(14) . . . . ?
C5A N5A C6A C7A 11.3(2) . . . . ?
N5A C6A C7A C8A -179.34(12) . . . . ?
C6A C7A C8A C9A -58.25(18) . . . . ?
C6A C7A C8A C12A 177.90(13) . . . . ?
C10A O2A C9A C8A -171.77(12) . . . . ?
C12A C8A C9A O2A 68.30(15) . . . . ?
C7A C8A C9A O2A -53.92(16) . . . . ?
C9A O2A C10A O1A 3.7(2) . . . . ?
C9A O2A C10A C11A -175.99(13) . . . . ?
C13A O4A C12A C8A 164.15(14) . . . . ?
C9A C8A C12A O4A 60.05(17) . . . . ?
C7A C8A C12A O4A -174.58(12) . . . . ?
C12A O4A C13A O3A 0.3(3) . . . . ?
C12A O4A C13A C14A -178.62(14) . . . . ?
O5A C15A C16A C17A -9.0(2) . . . . ?
O6A C15A C16A C17A 168.99(15) . . . . ?
C15A C16A C17A C18A -178.55(14) . . . . ?
C16A C17A C18A O7A 7.0(2) . . . . ?
C16A C17A C18A O8A -172.63(15) . . . . ?
C4B N3B C1B N2B 178.25(13) . . . . ?
C4B N3B C1B N1B -2.2(2) . . . . ?
C2B N1B C1B N2B -179.03(14) . . . . ?
C2B N1B C1B N3B 1.4(2) . . . . ?
C1B N1B C2B C3B 0.2(2) . . . . ?
N1B C2B C3B N4B 178.96(16) . . . . ?
N1B C2B C3B C4B -0.7(2) . . . . ?
C5B N4B C3B C2B -179.97(17) . . . . ?
C5B N4B C3B C4B -0.29(17) . . . . ?
C1B N3B C4B N5B -178.52(14) . . . . ?
C1B N3B C4B C3B 1.6(2) . . . . ?
C5B N5B C4B N3B -179.75(14) . . . . ?
C6B N5B C4B N3B 0.1(2) . . . . ?
C5B N5B C4B C3B 0.17(16) . . . . ?
C6B N5B C4B C3B 179.98(13) . . . . ?
C2B C3B C4B N3B -0.3(2) . . . . ?
N4B C3B C4B N3B 179.99(14) . . . . ?
C2B C3B C4B N5B 179.82(13) . . . . ?
N4B C3B C4B N5B 0.07(17) . . . . ?
C3B N4B C5B N5B 0.42(17) . . . . ?
C4B N5B C5B N4B -0.38(18) . . . . ?
C6B N5B C5B N4B 179.82(14) . . . . ?
C4B N5B C6B C7B 166.33(13) . . . . ?
C5B N5B C6B C7B -13.9(2) . . . . ?
N5B C6B C7B C8B 176.44(12) . . . . ?
C6B C7B C8B C12B -171.84(12) . . . . ?
C6B C7B C8B C9B 63.86(17) . . . . ?
C10B O2B C9B C8B -102.73(14) . . . . ?
C12B C8B C9B O2B -43.52(15) . . . . ?
C7B C8B C9B O2B 78.91(14) . . . . ?
C9B O2B C10B O1B -1.3(2) . . . . ?
C9B O2B C10B C11B 177.49(11) . . . . ?
C13B O4B C12B C8B -178.08(13) . . . . ?
C9B C8B C12B O4B -54.16(16) . . . . ?
C7B C8B C12B O4B 179.63(11) . . . . ?
C12B O4B C13B O3B 0.4(2) . . . . ?
C12B O4B C13B C14B 179.88(13) . . . . ?
O5B C15B C16B C16B -174.2(2) . . . 3_666 ?
O6B C15B C16B C16B 6.6(3) . . . 3_666 ?
C17B C17B C18B O7B 15.3(3) 3_756 . . . ?
C17B C17B C18B O8B -164.54(18) 3_756 . . . ?
